data_2200571
loop_
_publ_author_name
'Dupont, L\'eon'
'Somers, Fabian'
'Boverie, St\'ephane'
'Pirotte, Bernard'
'Tinant, Bernard'
'de Tullio, Pascal'

_publ_section_title
;
 7-Chloro-2-methyl-3-methylamino-2<i>H</i>-1,2,4-benzothiadiazine
 1,1-dioxide
;
_journal_issue 7
_journal_name_full 'Acta Crystallographica Section E'
_journal_page_first o652
_journal_page_last o654
_journal_paper_doi 10.1107/S1600536801010248
_journal_volume 57
_journal_year 2001
_chemical_formula_iupac 'C9 H10 Cl N3 O2 S'
_chemical_formula_moiety 'C9 H10 Cl N3 O2 S'
_chemical_formula_sum 'C9 H10 Cl N3 O2 S'
_chemical_formula_weight 259.71
_chemical_name_systematic
;
7-chloro-2-methyl-3-methylamino-2H-1,2,4-benzothiadiazine
1,1-dioxide
;
_space_group_IT_number 14
_symmetry_cell_setting monoclinic
_symmetry_space_group_name_Hall '-P 2yab'
_symmetry_space_group_name_H-M 'P 1 21/a 1'
_cell_angle_alpha 90.00
_cell_angle_beta 90.070(2)
_cell_angle_gamma 90.00
_cell_formula_units_Z 16
_cell_length_a 10.0960(10)
_cell_length_b 26.316(2)
_cell_length_c 16.927(2)
_cell_measurement_reflns_used 219
_cell_measurement_temperature 293(2)
_cell_measurement_theta_max 23.3
_cell_measurement_theta_min 2.6
_cell_volume 4497.3(8)
_computing_cell_refinement 'marHKL software'
_computing_data_collection 'MAR software'
_computing_data_reduction 'marHKL software'
_computing_molecular_graphics 'ORTEPIII (Burnett & Johnson, 1996)'
_computing_publication_material SHELXL97
_computing_structure_refinement 'SHELXL97 (Sheldrick, 1997)'
_computing_structure_solution 'SHELXS97 (Sheldrick, 1997)'
_diffrn_ambient_temperature 293(2)
_diffrn_detector_area_resol_mean 6.66
_diffrn_measured_fraction_theta_full .929
_diffrn_measured_fraction_theta_max .929
_diffrn_measurement_device_type 'MAR345 image-plate'
_diffrn_measurement_method '119 images, 130 mm, \D\F 3\%'
_diffrn_radiation_monochromator graphite
_diffrn_radiation_source 'RU200 rotating anode'
_diffrn_radiation_type MoK\a
_diffrn_radiation_wavelength .71069
_diffrn_reflns_av_R_equivalents .039
_diffrn_reflns_av_sigmaI/netI .0416
_diffrn_reflns_limit_h_max 10
_diffrn_reflns_limit_h_min 0
_diffrn_reflns_limit_k_max 29
_diffrn_reflns_limit_k_min 0
_diffrn_reflns_limit_l_max 18
_diffrn_reflns_limit_l_min -18
_diffrn_reflns_number 38152
_diffrn_reflns_theta_full 23.3
_diffrn_reflns_theta_max 23.3
_diffrn_reflns_theta_min 2.62
_diffrn_standards_decay_% 0
_diffrn_standards_number 0
_exptl_absorpt_coefficient_mu .51
_exptl_absorpt_correction_type none
_exptl_crystal_colour colourless
_exptl_crystal_density_diffrn 1.534
_exptl_crystal_density_method 'not measured'
_exptl_crystal_description prism
_exptl_crystal_F_000 2144
_exptl_crystal_size_max .30
_exptl_crystal_size_mid .30
_exptl_crystal_size_min .30
_refine_diff_density_max .25
_refine_diff_density_min -.27
_refine_ls_extinction_coef .0065(4)
_refine_ls_extinction_method SHELXL97
_refine_ls_goodness_of_fit_ref 1.07
_refine_ls_hydrogen_treatment mixed
_refine_ls_matrix_type full
_refine_ls_number_parameters 598
_refine_ls_number_reflns 6008
_refine_ls_number_restraints 0
_refine_ls_restrained_S_all 1.07
_refine_ls_R_factor_all .044
_refine_ls_R_factor_gt .036
_refine_ls_shift/su_max .002
_refine_ls_shift/su_mean .000
_refine_ls_structure_factor_coef Fsqd
_refine_ls_weighting_details 'calc w = 1/[\s^2^(Fo^2^)+(0.0640P)^2^+0.5031P] where P = (Fo^2^+2Fc^2^)/3'
_refine_ls_weighting_scheme calc
_refine_ls_wR_factor_ref .106
_reflns_number_gt 4970
_reflns_number_total 6008
_reflns_threshold_expression I>2\s(I)
_cod_data_source_file ya6037.cif
_cod_data_source_block I
_cod_original_sg_symbol_H-M 'P 21/a'
_cod_database_code 2200571
_cod_database_fobs_code 2200571

loop_
_symmetry_equiv_pos_as_xyz
'x, y, z'
'-x+1/2, y+1/2, -z'
'-x, -y, -z'
'x-1/2, -y-1/2, z'

loop_
_atom_site_label
_atom_site_fract_x
_atom_site_fract_y
_atom_site_fract_z
_atom_site_U_iso_or_equiv
_atom_site_adp_type
_atom_site_calc_flag
_atom_site_refinement_flags
_atom_site_occupancy
_atom_site_disorder_assembly
_atom_site_disorder_group
_atom_site_type_symbol
S1A .73080(5) .313750(19) .06113(3) .03802(17) Uani d . 1 . . S
O1A .65228(15) .31544(6) -.00935(10) .0526(4) Uani d . 1 . . O
O2A .73479(16) .26694(5) .10321(10) .0531(4) Uani d . 1 . . O
N2A .88417(16) .33030(6) .04059(11) .0387(4) Uani d . 1 . . N
C3A .9039(2) .38088(7) .01607(13) .0347(5) Uani d . 1 . . C
N4A .83590(17) .41918(6) .04278(11) .0385(4) Uani d . 1 . . N
C5A .7424(2) .41131(7) .10169(13) .0355(5) Uani d . 1 . . C
C6A .6964(2) .45310(8) .14525(14) .0431(6) Uani d . 1 . . C
H6A .7285 .4854 .1337 .052 Uiso calc R 1 . . H
C7A .6051(2) .44725(8) .20447(14) .0458(6) Uani d . 1 . . C
H7A .5758 .4755 .2323 .055 Uiso calc R 1 . . H
C8A .5559(2) .39952(9) .22323(13) .0431(6) Uani d . 1 . . C
C9A .5951(2) .35730(8) .18139(13) .0428(5) Uani d . 1 . . C
H9A .5610 .3253 .1928 .051 Uiso calc R 1 . . H
C10A .6877(2) .36406(7) .12133(13) .0358(5) Uani d . 1 . . C
N11A 1.00236(18) .38852(7) -.03531(12) .0422(5) Uani d . 1 . . N
H11A 1.034(2) .3641(9) -.0535(14) .051 Uiso d . 1 . . H
C12A 1.0459(2) .43882(9) -.05774(14) .0501(6) Uani d . 1 . . C
H121 .9754 .4561 -.0847 .075 Uiso calc R 1 . . H
H122 1.1211 .4361 -.0922 .075 Uiso calc R 1 . . H
H123 1.0702 .4576 -.0113 .075 Uiso calc R 1 . . H
C13A .9800(2) .28951(9) .02487(17) .0631(7) Uani d . 1 . . C
H131 .9690 .2776 -.0283 .095 Uiso calc R 1 . . H
H132 .9654 .2620 .0610 .095 Uiso calc R 1 . . H
H133 1.0684 .3023 .0316 .095 Uiso calc R 1 . . H
Cl1A .44215(6) .39293(3) .29959(4) .0644(2) Uani d . 1 . . Cl
S1B -.23939(5) .689769(19) .20463(4) .03986(18) Uani d . 1 . . S
O1B -.16326(15) .68925(6) .13292(10) .0525(4) Uani d . 1 . . O
O2B -.25017(15) .73676(5) .24575(10) .0550(4) Uani d . 1 . . O
N2B -.39074(16) .66897(6) .18613(11) .0392(4) Uani d . 1 . . N
C3B -.4006(2) .61801(7) .16201(13) .0344(5) Uani d . 1 . . C
N4B -.32518(17) .58175(6) .18860(11) .0377(4) Uani d . 1 . . N
C5B -.2314(2) .59229(7) .24640(13) .0360(5) Uani d . 1 . . C
C6B -.1741(2) .55231(8) .28929(13) .0431(6) Uani d . 1 . . C
H6B -.1982 .5191 .2775 .052 Uiso calc R 1 . . H
C7B -.0836(2) .56106(9) .34807(14) .0481(6) Uani d . 1 . . C
H7B -.0475 .5338 .3756 .058 Uiso calc R 1 . . H
C8B -.0454(2) .61018(9) .36680(14) .0469(6) Uani d . 1 . . C
C9B -.0943(2) .65075(9) .32491(13) .0445(6) Uani d . 1 . . C
H9B -.0672 .6837 .3363 .053 Uiso calc R 1 . . H
C10B -.1854(2) .64117(8) .26504(13) .0373(5) Uani d . 1 . . C
N11B -.49807(19) .60782(7) .11092(12) .0432(5) Uani d . 1 . . N
H11B -.534(2) .6322(9) .0900(15) .052 Uiso d . 1 . . H
C12B -.5316(2) .55651(9) .08651(15) .0525(6) Uani d . 1 . . C
H124 -.4598 .5424 .0565 .079 Uiso calc R 1 . . H
H125 -.6102 .5573 .0545 .079 Uiso calc R 1 . . H
H126 -.5471 .5359 .1324 .079 Uiso calc R 1 . . H
C13B -.4944(2) .70673(8) .17262(16) .0553(7) Uani d . 1 . . C
H134 -.4888 .7190 .1193 .083 Uiso calc R 1 . . H
H135 -.4830 .7345 .2087 .083 Uiso calc R 1 . . H
H136 -.5796 .6914 .1809 .083 Uiso calc R 1 . . H
Cl1B .06561(6) .62083(3) .44353(4) .0696(2) Uani d . 1 . . Cl
S1C .47269(5) .683672(19) .43689(3) .03947(18) Uani d . 1 . . S
O1C .39406(16) .68284(6) .50731(10) .0529(4) Uani d . 1 . . O
O2C .47578(16) .72969(6) .39342(10) .0565(5) Uani d . 1 . . O
N2C .62665(17) .66763(6) .45840(11) .0402(4) Uani d . 1 . . N
C3C .6481(2) .61749(7) .48337(13) .0361(5) Uani d . 1 . . C
N4C .58043(17) .57849(6) .45763(11) .0402(4) Uani d . 1 . . N
C5C .4858(2) .58533(8) .39925(13) .0376(5) Uani d . 1 . . C
C6C .4384(2) .54298(8) .35812(14) .0457(6) Uani d . 1 . . C
H6C .4698 .5108 .3712 .055 Uiso calc R 1 . . H
C7C .3459(2) .54785(9) .29853(14) .0508(6) Uani d . 1 . . C
H7C .3158 .5191 .2720 .061 Uiso calc R 1 . . H
C8C .2977(2) .59518(9) .27803(14) .0469(6) Uani d . 1 . . C
C9C .3371(2) .63789(9) .31803(14) .0461(6) Uani d . 1 . . C
H9C .3028 .6697 .3054 .055 Uiso calc R 1 . . H
C10C .4303(2) .63221(8) .37840(13) .0382(5) Uani d . 1 . . C
N11C .74755(18) .61037(7) .53443(12) .0442(5) Uani d . 1 . . N
H11C .779(2) .6373(9) .5527(14) .053 Uiso d . 1 . . H
C12C .7926(2) .56032(9) .55669(15) .0524(6) Uani d . 1 . . C
H127 .7253 .5437 .5872 .079 Uiso calc R 1 . . H
H128 .8720 .5632 .5877 .079 Uiso calc R 1 . . H
H129 .8106 .5408 .5100 .079 Uiso calc R 1 . . H
C13C .7195(2) .70916(9) .47544(17) .0600(7) Uani d . 1 . . C
H137 .7075 .7204 .5289 .090 Uiso calc R 1 . . H
H138 .7029 .7369 .4400 .090 Uiso calc R 1 . . H
H139 .8086 .6973 .4685 .090 Uiso calc R 1 . . H
Cl1C .18374(7) .60094(3) .20151(4) .0697(2) Uani d . 1 . . Cl
S1D .02320(5) .313087(19) .29261(3) .04001(18) Uani d . 1 . . S
O1D .10049(15) .31330(6) .36374(10) .0527(4) Uani d . 1 . . O
O2D .01531(16) .26663(5) .25003(10) .0554(5) Uani d . 1 . . O
N2D -.12931(16) .33185(6) .31213(10) .0388(4) Uani d . 1 . . N
C3D -.1436(2) .38230(7) .33810(13) .0342(5) Uani d . 1 . . C
N4D -.07141(16) .41999(6) .31175(11) .0381(4) Uani d . 1 . . N
C5D .0215(2) .41125(7) .25310(13) .0365(5) Uani d . 1 . . C
C6D .0729(2) .45212(8) .20993(14) .0463(6) Uani d . 1 . . C
H6D .0442 .4849 .2215 .056 Uiso calc R 1 . . H
C7D .1645(2) .44526(9) .15092(14) .0510(6) Uani d . 1 . . C
H7D .1968 .4732 .1233 .061 Uiso calc R 1 . . H
C8D .2089(2) .39695(10) .13245(14) .0492(6) Uani d . 1 . . C
C9D .1646(2) .35526(9) .17372(14) .0468(6) Uani d . 1 . . C
H9D .1955 .3228 .1622 .056 Uiso calc R 1 . . H
C10D .0723(2) .36322(8) .23319(13) .0397(5) Uani d . 1 . . C
N11D -.23932(18) .39073(7) .39063(12) .0419(5) Uani d . 1 . . N
H11D -.278(2) .3649(9) .4113(14) .050 Uiso d . 1 . . H
C12D -.2739(2) .44116(9) .41822(15) .0536(6) Uani d . 1 . . C
H12A -.1998 .4557 .4457 .080 Uiso calc R 1 . . H
H12B -.3483 .4390 .4534 .080 Uiso calc R 1 . . H
H12C -.2966 .4622 .3739 .080 Uiso calc R 1 . . H
C13D -.2284(2) .29255(8) .32816(16) .0569(7) Uani d . 1 . . C
H13A -.2197 .2812 .3818 .085 Uiso calc R 1 . . H
H13B -.2149 .2644 .2931 .085 Uiso calc R 1 . . H
H13C -.3154 .3063 .3201 .085 Uiso calc R 1 . . H
Cl1D .32229(7) .38835(3) .05652(4) .0739(2) Uani d . 1 . . Cl

loop_
_atom_site_aniso_label
_atom_site_aniso_U_11
_atom_site_aniso_U_22
_atom_site_aniso_U_33
_atom_site_aniso_U_12
_atom_site_aniso_U_13
_atom_site_aniso_U_23
S1A .0420(3) .0297(3) .0424(4) -.0012(2) -.0026(3) -.0017(2)
O1A .0566(10) .0529(10) .0483(11) -.0019(7) -.0146(8) -.0101(7)
O2A .0619(10) .0308(9) .0667(12) -.0022(7) .0035(8) .0065(7)
N2A .0387(10) .0297(9) .0478(12) .0058(7) .0032(8) -.0001(8)
C3A .0390(12) .0321(12) .0331(14) .0012(9) -.0041(9) -.0011(9)
N4A .0417(10) .0339(10) .0399(12) .0022(8) .0046(8) -.0001(8)
C5A .0377(12) .0337(12) .0351(14) .0031(9) -.0026(10) .0004(9)
C6A .0480(13) .0340(12) .0474(16) .0043(9) .0022(11) -.0033(10)
C7A .0489(14) .0467(14) .0419(16) .0080(10) .0002(11) -.0097(11)
C8A .0382(13) .0562(15) .0350(15) .0036(10) .0018(10) -.0036(11)
C9A .0408(13) .0471(14) .0405(15) -.0049(10) -.0026(10) .0043(11)
C10A .0367(12) .0360(12) .0347(14) .0026(9) -.0017(9) .0008(9)
N11A .0462(11) .0372(11) .0432(13) .0017(8) .0095(9) -.0033(9)
C12A .0561(15) .0465(14) .0477(17) -.0045(11) .0086(12) .0032(11)
C13A .0641(16) .0413(14) .084(2) .0182(12) .0193(14) .0006(13)
Cl1A .0530(4) .0894(5) .0510(5) -.0038(3) .0163(3) -.0065(3)
S1B .0430(3) .0296(3) .0471(4) -.0022(2) .0059(3) -.0009(2)
O1B .0577(10) .0488(10) .0510(11) -.0034(7) .0157(8) .0076(7)
O2B .0624(10) .0323(9) .0705(13) -.0019(7) .0017(9) -.0101(8)
N2B .0382(10) .0312(10) .0482(12) .0043(7) .0008(8) -.0015(8)
C3B .0363(12) .0322(12) .0347(14) -.0017(9) .0047(10) .0010(9)
N4B .0419(10) .0311(10) .0399(12) .0008(8) -.0006(8) -.0009(8)
C5B .0382(12) .0342(12) .0358(14) .0003(9) .0051(10) -.0026(9)
C6B .0499(14) .0371(13) .0424(16) .0022(10) .0018(11) .0045(10)
C7B .0473(14) .0547(15) .0424(16) .0052(11) -.0006(11) .0087(11)
C8B .0408(13) .0618(16) .0380(16) .0001(11) -.0002(10) -.0021(11)
C9B .0441(13) .0474(14) .0421(15) -.0062(10) .0033(10) -.0087(11)
C10B .0367(12) .0364(12) .0388(14) .0007(9) .0048(10) -.0036(9)
N11B .0461(11) .0390(12) .0445(14) .0013(8) -.0051(9) .0035(9)
C12B .0590(15) .0454(14) .0529(17) -.0097(11) -.0096(12) -.0033(11)
C13B .0596(15) .0428(14) .0635(18) .0174(11) -.0120(12) -.0001(12)
Cl1B .0540(4) .1031(6) .0516(5) -.0078(3) -.0142(3) -.0016(4)
S1C .0420(3) .0340(3) .0424(4) .0011(2) .0040(3) -.0003(2)
O1C .0566(10) .0547(10) .0475(11) .0024(7) .0154(8) -.0085(8)
O2C .0656(11) .0366(9) .0673(13) .0019(7) -.0024(9) .0107(8)
N2C .0401(10) .0337(10) .0467(12) -.0066(8) .0003(8) -.0008(8)
C3C .0389(12) .0343(12) .0353(14) -.0004(9) .0032(10) -.0010(9)
N4C .0419(10) .0372(10) .0415(12) -.0030(8) -.0019(8) -.0017(8)
C5C .0378(12) .0387(13) .0363(14) -.0031(9) .0033(10) -.0009(10)
C6C .0485(14) .0397(13) .0489(16) -.0050(10) -.0008(11) -.0075(11)
C7C .0478(14) .0570(16) .0476(17) -.0099(11) .0016(11) -.0127(12)
C8C .0381(13) .0659(17) .0365(16) -.0060(11) -.0012(10) -.0050(11)
C9C .0418(13) .0550(15) .0414(16) .0027(10) .0032(11) .0059(11)
C10C .0374(12) .0420(13) .0351(14) -.0035(9) .0046(9) .0001(10)
N11C .0479(12) .0416(12) .0433(13) -.0038(8) -.0072(9) -.0034(9)
C12C .0536(15) .0522(15) .0514(17) .0070(11) -.0077(12) .0033(12)
C13C .0605(16) .0434(14) .076(2) -.0160(11) -.0121(13) -.0044(13)
Cl1C .0532(4) .1048(6) .0509(5) -.0024(3) -.0146(3) -.0059(4)
S1D .0425(3) .0327(3) .0448(4) .0039(2) -.0041(3) -.0021(2)
O1D .0567(10) .0512(10) .0502(11) .0064(7) -.0162(8) .0047(8)
O2D .0653(11) .0342(9) .0666(12) .0046(7) .0006(9) -.0134(8)
N2D .0398(10) .0316(10) .0451(12) -.0035(7) .0006(8) -.0007(8)
C3D .0369(12) .0323(12) .0335(14) .0019(9) -.0030(9) .0024(9)
N4D .0420(10) .0338(10) .0385(12) .0001(8) .0027(8) .0008(8)
C5D .0371(12) .0367(12) .0358(14) -.0022(9) -.0022(10) -.0024(9)
C6D .0481(14) .0419(13) .0489(16) -.0032(10) .0026(11) .0049(11)
C7D .0458(14) .0604(16) .0468(17) -.0080(11) .0010(11) .0081(12)
C8D .0386(13) .0694(17) .0396(16) -.0003(11) .0008(11) .0004(12)
C9D .0402(13) .0558(15) .0444(16) .0078(10) -.0023(11) -.0085(12)
C10D .0364(12) .0434(13) .0392(15) -.0003(9) -.0050(10) -.0048(10)
N11D .0461(11) .0382(11) .0415(13) -.0001(8) .0066(9) .0034(9)
C12D .0611(15) .0469(15) .0528(17) .0111(11) .0125(12) .0008(11)
C13D .0609(15) .0406(14) .0694(19) -.0151(11) .0104(13) .0031(12)
Cl1D .0531(4) .1160(6) .0526(5) .0097(4) .0169(3) .0048(4)

loop_
_atom_type_symbol
_atom_type_description
_atom_type_scat_dispersion_real
_atom_type_scat_dispersion_imag
_atom_type_scat_source
C C .0033 .0016 'International Tables Vol C Tables 4.2.6.8 and 6.1.1.4'
H H .0000 .0000 'International Tables Vol C Tables 4.2.6.8 and 6.1.1.4'
Cl Cl .1484 .1585 'International Tables Vol C Tables 4.2.6.8 and 6.1.1.4'
N N .0061 .0033 'International Tables Vol C Tables 4.2.6.8 and 6.1.1.4'
O O .0106 .0060 'International Tables Vol C Tables 4.2.6.8 and 6.1.1.4'
S S .1246 .1234 'International Tables Vol C Tables 4.2.6.8 and 6.1.1.4'

loop_
_geom_angle_atom_site_label_1
_geom_angle_atom_site_label_2
_geom_angle_atom_site_label_3
_geom_angle
_geom_angle_publ_flag
O2A S1A O1A 117.32(9) no
O2A S1A N2A 107.97(9) no
O1A S1A N2A 109.62(10) no
O2A S1A C10A 112.03(10) no
O1A S1A C10A 109.14(9) no
N2A S1A C10A 99.20(9) no
C3A N2A C13A 122.90(18) yes
C3A N2A S1A 116.48(13) yes
C13A N2A S1A 117.70(15) yes
N4A C3A N11A 120.17(19) yes
N4A C3A N2A 123.69(19) yes
N11A C3A N2A 116.09(17) yes
C3A N4A C5A 119.55(17) yes
N4A C5A C10A 124.83(18) no
N4A C5A C6A 119.05(18) no
C10A C5A C6A 116.1(2) no
C7A C6A C5A 121.3(2) no
C7A C6A H6A 119.4 no
C5A C6A H6A 119.4 no
C6A C7A C8A 120.7(2) no
C6A C7A H7A 119.7 no
C8A C7A H7A 119.7 no
C9A C8A C7A 120.7(2) no
C9A C8A Cl1A 119.52(18) no
C7A C8A Cl1A 119.82(17) no
C8A C9A C10A 117.8(2) no
C8A C9A H9A 121.1 no
C10A C9A H9A 121.1 no
C9A C10A C5A 123.47(19) no
C9A C10A S1A 120.18(16) no
C5A C10A S1A 116.14(16) no
C3A N11A C12A 122.37(19) yes
C3A N11A H11A 116.0(19) no
C12A N11A H11A 121.7(19) no
N11A C12A H121 109.5 no
N11A C12A H122 109.5 no
H121 C12A H122 109.5 no
N11A C12A H123 109.5 no
H121 C12A H123 109.5 no
H122 C12A H123 109.5 no
N2A C13A H131 109.5 no
N2A C13A H132 109.5 no
H131 C13A H132 109.5 no
N2A C13A H133 109.5 no
H131 C13A H133 109.5 no
H132 C13A H133 109.5 no
O2B S1B O1B 117.54(9) no
O2B S1B N2B 108.01(9) no
O1B S1B N2B 109.38(10) no
O2B S1B C10B 112.24(10) no
O1B S1B C10B 108.94(10) no
N2B S1B C10B 99.10(9) no
C3B N2B C13B 123.56(17) yes
C3B N2B S1B 115.87(13) yes
C13B N2B S1B 117.82(14) yes
N4B C3B N11B 120.46(19) yes
N4B C3B N2B 123.93(19) yes
N11B C3B N2B 115.56(18) yes
C3B N4B C5B 119.71(17) yes
N4B C5B C6B 119.68(18) no
N4B C5B C10B 124.51(19) no
C6B C5B C10B 115.8(2) no
C7B C6B C5B 121.6(2) no
C7B C6B H6B 119.2 no
C5B C6B H6B 119.2 no
C6B C7B C8B 120.6(2) no
C6B C7B H7B 119.7 no
C8B C7B H7B 119.7 no
C9B C8B C7B 120.5(2) no
C9B C8B Cl1B 119.46(18) no
C7B C8B Cl1B 120.06(18) no
C8B C9B C10B 118.2(2) no
C8B C9B H9B 120.9 no
C10B C9B H9B 120.9 no
C9B C10B C5B 123.2(2) no
C9B C10B S1B 120.37(16) no
C5B C10B S1B 116.24(17) no
C3B N11B C12B 122.83(19) yes
C3B N11B H11B 116.9(17) no
C12B N11B H11B 120.0(17) no
N11B C12B H124 109.5 no
N11B C12B H125 109.5 no
H124 C12B H125 109.5 no
N11B C12B H126 109.5 no
H124 C12B H126 109.5 no
H125 C12B H126 109.5 no
N2B C13B H134 109.5 no
N2B C13B H135 109.5 no
H134 C13B H135 109.5 no
N2B C13B H136 109.5 no
H134 C13B H136 109.5 no
H135 C13B H136 109.5 no
O2C S1C O1C 117.22(10) no
O2C S1C N2C 108.16(9) no
O1C S1C N2C 109.57(10) no
O2C S1C C10C 112.15(11) no
O1C S1C C10C 109.09(10) no
N2C S1C C10C 99.09(9) no
C3C N2C C13C 122.90(18) yes
C3C N2C S1C 116.88(13) yes
C13C N2C S1C 116.96(15) yes
N4C C3C N11C 119.81(19) yes
N4C C3C N2C 123.91(19) yes
N11C C3C N2C 116.24(18) yes
C3C N4C C5C 119.69(18) yes
N4C C5C C6C 119.14(19) no
N4C C5C C10C 124.73(19) no
C6C C5C C10C 116.1(2) no
C7C C6C C5C 121.4(2) no
C7C C6C H6C 119.3 no
C5C C6C H6C 119.3 no
C6C C7C C8C 120.4(2) no
C6C C7C H7C 119.8 no
C8C C7C H7C 119.8 no
C9C C8C C7C 120.9(2) no
C9C C8C Cl1C 119.19(19) no
C7C C8C Cl1C 119.90(18) no
C8C C9C C10C 117.9(2) no
C8C C9C H9C 121.0 no
C10C C9C H9C 121.0 no
C9C C10C C5C 123.2(2) no
C9C C10C S1C 120.04(17) no
C5C C10C S1C 116.53(16) no
C3C N11C C12C 122.19(19) yes
C3C N11C H11C 114.0(17) no
C12C N11C H11C 123.8(17) no
N11C C12C H127 109.5 no
N11C C12C H128 109.5 no
H127 C12C H128 109.5 no
N11C C12C H129 109.5 no
H127 C12C H129 109.5 no
H128 C12C H129 109.5 no
N2C C13C H137 109.5 no
N2C C13C H138 109.5 no
H137 C13C H138 109.5 no
N2C C13C H139 109.5 no
H137 C13C H139 109.5 no
H138 C13C H139 109.5 no
O2D S1D O1D 117.34(9) no
O2D S1D N2D 107.88(9) no
O1D S1D N2D 109.73(10) no
O2D S1D C10D 112.13(11) no
O1D S1D C10D 109.20(10) no
N2D S1D C10D 98.97(9) no
C3D N2D C13D 122.58(17) yes
C3D N2D S1D 116.17(13) yes
C13D N2D S1D 117.60(14) yes
N4D C3D N11D 120.38(19) yes
N4D C3D N2D 123.45(19) yes
N11D C3D N2D 116.14(18) yes
C3D N4D C5D 119.73(17) yes
N4D C5D C6D 119.88(19) no
N4D C5D C10D 124.64(19) no
C6D C5D C10D 115.5(2) no
C7D C6D C5D 121.9(2) no
C7D C6D H6D 119.0 no
C5D C6D H6D 119.0 no
C6D C7D C8D 120.2(2) no
C6D C7D H7D 119.9 no
C8D C7D H7D 119.9 no
C9D C8D C7D 120.8(2) no
C9D C8D Cl1D 119.12(19) no
C7D C8D Cl1D 120.04(19) no
C8D C9D C10D 117.8(2) no
C8D C9D H9D 121.1 no
C10D C9D H9D 121.1 no
C9D C10D C5D 123.7(2) no
C9D C10D S1D 119.93(17) no
C5D C10D S1D 116.19(17) no
C3D N11D C12D 122.86(19) yes
C3D N11D H11D 118.1(16) no
C12D N11D H11D 118.9(16) no
N11D C12D H12A 109.5 no
N11D C12D H12B 109.5 no
H12A C12D H12B 109.5 no
N11D C12D H12C 109.5 no
H12A C12D H12C 109.5 no
H12B C12D H12C 109.5 no
N2D C13D H13A 109.5 no
N2D C13D H13B 109.5 no
H13A C13D H13B 109.5 no
N2D C13D H13C 109.5 no
H13A C13D H13C 109.5 no
H13B C13D H13C 109.5 no

loop_
_geom_bond_atom_site_label_1
_geom_bond_atom_site_label_2
_geom_bond_site_symmetry_2
_geom_bond_distance
_geom_bond_publ_flag
S1A O1A . 1.4322(16) yes
S1A O2A . 1.4235(16) yes
S1A N2A . 1.6461(18) yes
S1A C10A . 1.727(2) yes
N2A C3A . 1.408(3) yes
N2A C13A . 1.470(3) yes
C3A N4A . 1.301(3) yes
C3A N11A . 1.337(3) yes
N4A C5A . 1.390(3) yes
C5A C10A . 1.401(3) no
C5A C6A . 1.403(3) no
C6A C7A . 1.371(3) no
C6A H6A . .9300 no
C7A C8A . 1.387(3) no
C7A H7A . .9300 no
C8A C9A . 1.376(3) no
C8A Cl1A . 1.739(2) no
C9A C10A . 1.393(3) no
C9A H9A . .9300 no
N11A C12A . 1.446(3) yes
N11A H11A . .78(2) no
C12A H121 . .9600 no
C12A H122 . .9600 no
C12A H123 . .9600 no
C13A H131 . .9600 no
C13A H132 . .9600 no
C13A H133 . .9600 no
S1B O1B . 1.4376(16) yes
S1B O2B . 1.4233(15) yes
S1B N2B . 1.6526(17) yes
S1B C10B . 1.725(2) yes
N2B C3B . 1.405(2) yes
N2B C13B . 1.461(3) yes
C3B N4B . 1.301(3) yes
C3B N11B . 1.336(3) yes
N4B C5B . 1.389(3) yes
C5B C6B . 1.402(3) no
C5B C10B . 1.403(3) no
C6B C7B . 1.370(3) no
C6B H6B . .9300 no
C7B C8B . 1.386(3) no
C7B H7B . .9300 no
C8B C9B . 1.373(3) no
C8B Cl1B . 1.737(2) no
C9B C10B . 1.391(3) no
C9B H9B . .9300 no
N11B C12B . 1.452(3) yes
N11B H11B . .82(2) no
C12B H124 . .9600 no
C12B H125 . .9600 no
C12B H126 . .9600 no
C13B H134 . .9600 no
C13B H135 . .9600 no
C13B H136 . .9600 no
S1C O1C . 1.4332(16) yes
S1C O2C . 1.4173(16) yes
S1C N2C . 1.6509(18) yes
S1C C10C . 1.731(2) yes
N2C C3C . 1.402(3) yes
N2C C13C . 1.468(3) yes
C3C N4C . 1.307(3) yes
C3C N11C . 1.337(3) yes
N4C C5C . 1.386(3) yes
C5C C6C . 1.398(3) no
C5C C10C . 1.400(3) no
C6C C7C . 1.379(3) no
C6C H6C . .9300 no
C7C C8C . 1.381(3) no
C7C H7C . .9300 no
C8C C9C . 1.371(3) no
C8C Cl1C . 1.738(2) no
C9C C10C . 1.396(3) no
C9C H9C . .9300 no
N11C C12C . 1.444(3) yes
N11C H11C . .84(2) no
C12C H127 . .9600 no
C12C H128 . .9600 no
C12C H129 . .9600 no
C13C H137 . .9600 no
C13C H138 . .9600 no
C13C H139 . .9600 no
S1D O1D . 1.4340(16) yes
S1D O2D . 1.4214(15) yes
S1D N2D . 1.6508(17) yes
S1D C10D . 1.732(2) yes
N2D C3D . 1.406(3) yes
N2D C13D . 1.464(3) yes
C3D N4D . 1.309(3) yes
C3D N11D . 1.333(3) yes
N4D C5D . 1.386(3) yes
C5D C6D . 1.401(3) no
C5D C10D . 1.405(3) no
C6D C7D . 1.374(3) no
C6D H6D . .9300 no
C7D C8D . 1.384(3) no
C7D H7D . .9300 no
C8D C9D . 1.376(3) no
C8D Cl1D . 1.737(2) no
C9D C10D . 1.389(3) no
C9D H9D . .9300 no
N11D C12D . 1.450(3) yes
N11D H11D . .86(2) no
C12D H12A . .9600 no
C12D H12B . .9600 no
C12D H12C . .9600 no
C13D H13A . .9600 no
C13D H13B . .9600 no
C13D H13C . .9600 no

loop_
_geom_hbond_atom_site_label_D
_geom_hbond_atom_site_label_H
_geom_hbond_atom_site_label_A
_geom_hbond_site_symmetry_A
_geom_hbond_distance_DH
_geom_hbond_distance_HA
_geom_hbond_distance_DA
_geom_hbond_angle_DHA
N11A H11A O1B 3_665 .78(2) 2.34(2) 3.093(2) 161(2)
N11B H11B O1A 3_565 .82(2) 2.27(2) 3.074(2) 165(2)
N11C H11C O1D 3_666 .84(2) 2.27(2) 3.058(2) 157(2)
N11D H11D O1C 3_566 .86(2) 2.20(2) 3.030(2) 162(2)

loop_
_geom_torsion_atom_site_label_1
_geom_torsion_atom_site_label_2
_geom_torsion_atom_site_label_3
_geom_torsion_atom_site_label_4
_geom_torsion
_geom_torsion_publ_flag
O2A S1A N2A C3A -165.34(15) no
O1A S1A N2A C3A 65.76(17) no
C10A S1A N2A C3A -48.47(17) no
O2A S1A N2A C13A 33.4(2) no
O1A S1A N2A C13A -95.49(19) no
C10A S1A N2A C13A 150.28(18) no
C13A N2A C3A N4A -165.2(2) no
S1A N2A C3A N4A 34.6(3) yes
C13A N2A C3A N11A 12.2(3) yes
S1A N2A C3A N11A -147.97(16) no
N11A C3A N4A C5A -173.92(19) no
N2A C3A N4A C5A 3.4(3) yes
C3A N4A C5A C10A -18.2(3) no
C3A N4A C5A C6A 162.5(2) no
N4A C5A C6A C7A -179.39(19) no
C10A C5A C6A C7A 1.2(3) no
C5A C6A C7A C8A .3(3) no
C6A C7A C8A C9A -1.8(4) no
C6A C7A C8A Cl1A 179.00(17) no
C7A C8A C9A C10A 1.5(3) no
Cl1A C8A C9A C10A -179.22(16) no
C8A C9A C10A C5A .1(3) no
C8A C9A C10A S1A -174.57(16) no
N4A C5A C10A C9A 179.21(19) no
C6A C5A C10A C9A -1.4(3) no
N4A C5A C10A S1A -5.9(3) no
C6A C5A C10A S1A 173.42(16) no
O2A S1A C10A C9A -36.3(2) no
O1A S1A C10A C9A 95.34(18) no
N2A S1A C10A C9A -150.06(17) no
O2A S1A C10A C5A 148.65(16) no
O1A S1A C10A C5A -79.69(18) no
N2A S1A C10A C5A 34.91(17) no
N4A C3A N11A C12A 5.9(3) no
N2A C3A N11A C12A -171.59(19) yes
O2B S1B N2B C3B -166.15(15) no
O1B S1B N2B C3B 64.81(17) no
C10B S1B N2B C3B -49.07(17) no
O2B S1B N2B C13B 31.9(2) no
O1B S1B N2B C13B -97.10(18) no
C10B S1B N2B C13B 149.02(17) no
C13B N2B C3B N4B -163.6(2) no
S1B N2B C3B N4B 35.6(3) yes
C13B N2B C3B N11B 13.8(3) yes
S1B N2B C3B N11B -146.99(16) no
N11B C3B N4B C5B -174.83(19) no
N2B C3B N4B C5B 2.5(3) yes
C3B N4B C5B C6B 163.8(2) no
C3B N4B C5B C10B -17.7(3) no
N4B C5B C6B C7B -178.43(19) no
C10B C5B C6B C7B 2.9(3) no
C5B C6B C7B C8B -.2(3) no
C6B C7B C8B C9B -2.2(4) no
C6B C7B C8B Cl1B 178.00(17) no
C7B C8B C9B C10B 1.7(3) no
Cl1B C8B C9B C10B -178.49(16) no
C8B C9B C10B C5B 1.2(3) no
C8B C9B C10B S1B -174.26(17) no
N4B C5B C10B C9B 177.99(19) no
C6B C5B C10B C9B -3.4(3) no
N4B C5B C10B S1B -6.4(3) no
C6B C5B C10B S1B 172.19(16) no
O2B S1B C10B C9B -35.0(2) no
O1B S1B C10B C9B 96.97(18) no
N2B S1B C10B C9B -148.80(17) no
O2B S1B C10B C5B 149.25(16) no
O1B S1B C10B C5B -78.79(18) no
N2B S1B C10B C5B 35.44(18) no
N4B C3B N11B C12B 4.4(3) no
N2B C3B N11B C12B -173.12(19) yes
O2C S1C N2C C3C -164.34(16) no
O1C S1C N2C C3C 66.80(17) no
C10C S1C N2C C3C -47.31(17) no
O2C S1C N2C C13C 35.4(2) no
O1C S1C N2C C13C -93.42(18) no
C10C S1C N2C C13C 152.48(18) no
C13C N2C C3C N4C -167.4(2) no
S1C N2C C3C N4C 33.6(3) yes
C13C N2C C3C N11C 10.1(3) yes
S1C N2C C3C N11C -148.83(16) no
N11C C3C N4C C5C -173.97(19) no
N2C C3C N4C C5C 3.5(3) yes
C3C N4C C5C C6C 163.9(2) no
C3C N4C C5C C10C -17.4(3) no
N4C C5C C6C C7C -178.82(19) no
C10C C5C C6C C7C 2.3(3) no
C5C C6C C7C C8C .0(4) no
C6C C7C C8C C9C -2.3(4) no
C6C C7C C8C Cl1C 178.72(17) no
C7C C8C C9C C10C 2.0(3) no
Cl1C C8C C9C C10C -179.02(16) no
C8C C9C C10C C5C .6(3) no
C8C C9C C10C S1C -174.16(17) no
N4C C5C C10C C9C 178.57(19) no
C6C C5C C10C C9C -2.7(3) no
N4C C5C C10C S1C -6.5(3) no
C6C C5C C10C S1C 172.24(16) no
O2C S1C C10C C9C -36.4(2) no
O1C S1C C10C C9C 95.12(18) no
N2C S1C C10C C9C -150.40(17) no
O2C S1C C10C C5C 148.48(16) no
O1C S1C C10C C5C -79.96(18) no
N2C S1C C10C C5C 34.52(18) no
N4C C3C N11C C12C 6.4(3) no
N2C C3C N11C C12C -171.3(2) yes
O2D S1D N2D C3D -166.24(15) no
O1D S1D N2D C3D 64.84(17) no
C10D S1D N2D C3D -49.39(17) no
O2D S1D N2D C13D 34.7(2) no
O1D S1D N2D C13D -94.25(18) no
C10D S1D N2D C13D 151.52(18) no
C13D N2D C3D N4D -165.9(2) no
S1D N2D C3D N4D 36.2(3) yes
C13D N2D C3D N11D 12.2(3) yes
S1D N2D C3D N11D -145.80(16) no
N11D C3D N4D C5D -175.49(19) no
N2D C3D N4D C5D 2.5(3) yes
C3D N4D C5D C6D 162.8(2) no
C3D N4D C5D C10D -18.4(3) no
N4D C5D C6D C7D -179.6(2) no
C10D C5D C6D C7D 1.5(3) no
C5D C6D C7D C8D .0(4) no
C6D C7D C8D C9D -1.5(4) no
C6D C7D C8D Cl1D 178.76(17) no
C7D C8D C9D C10D 1.3(3) no
Cl1D C8D C9D C10D -178.92(16) no
C8D C9D C10D C5D .3(3) no
C8D C9D C10D S1D -174.62(17) no
N4D C5D C10D C9D 179.47(19) no
C6D C5D C10D C9D -1.6(3) no
N4D C5D C10D S1D -5.4(3) no
C6D C5D C10D S1D 173.45(16) no
O2D S1D C10D C9D -36.2(2) no
O1D S1D C10D C9D 95.60(19) no
N2D S1D C10D C9D -149.76(18) no
O2D S1D C10D C5D 148.51(16) no
O1D S1D C10D C5D -79.69(18) no
N2D S1D C10D C5D 34.95(18) no
N4D C3D N11D C12D 3.4(3) no
N2D C3D N11D C12D -174.73(19) yes

loop_
_cod_related_entry_id
_cod_related_entry_database
_cod_related_entry_code
1 ChemSpider 24731179
